data_7710538
loop_
_publ_author_name
'Dankert, Fabian'
'Fischer, Malte'
'Hering-Junghans, Christian'

_publ_section_title
;
 Modulating the reactivity of phosphanylidenephosphoranes towards water
 with Lewis acids
;
_journal_name_full 'Dalton Transactions'
_journal_paper_doi 10.1039/D2DT01575G
_journal_year 2022
_chemical_formula_moiety 'C18 H31 Ga I3 O P'
_chemical_formula_sum 'C18 H31 Ga I3 O P'
_chemical_formula_weight 744.82
_chemical_properties_physical Air-sensitive,Moisture-sensitive,Hygroscopic
_space_group_crystal_system orthorhombic
_space_group_IT_number 31
_space_group_name_Hall 'P 2ac -2'
_space_group_name_H-M_alt 'P m n 21'
_atom_sites_solution_hydrogens mixed
_atom_sites_solution_primary dual
_audit_creation_date 2022-01-24
_audit_creation_method
;
Olex2 1.3
(compiled 2020.07.31 svn.rc2a77460 for OlexSys, GUI svn.r6145)
;
_audit_update_record
;
2022-04-13 deposited with the CCDC.	2022-06-23 downloaded from the CCDC.
;
_cell_angle_alpha 90
_cell_angle_beta 90
_cell_angle_gamma 90
_cell_formula_units_Z 2
_cell_length_a 14.8750(8)
_cell_length_b 7.1776(5)
_cell_length_c 11.9265(6)
_cell_measurement_reflns_used 34462
_cell_measurement_temperature 150
_cell_measurement_theta_max 30.02
_cell_measurement_theta_min 2.11
_cell_volume 1273.35(13)
_computing_cell_refinement
;
X-Area Recipe 1.37.0.0 (STOE, 2021)
;
_computing_data_collection
;
X-Area WinXpose 2.0.22.0 (STOE, 2016)
;
_computing_data_reduction
;
X-Area Integrate 2.5.1.0 (STOE, 2021)
X-Area LANA 2.6.2.0 (STOE, 2021)
;
_computing_molecular_graphics 'Olex2 1.3 (Dolomanov et al., 2009)'
_computing_publication_material
;
STOE & Cie GmbH, X-Area, software package for collecting single-crystal or
multi-domain crystal data on STOE area-detector diffractometers, for image 
processing, for the correction and scaling of reflection intensities and 
for outlier rejection, version 2.0, Darmstadt 2021
;
_computing_structure_refinement 'XL  (Sheldrick, 2008)'
_computing_structure_solution 'SHELXT 2014/4 (Sheldrick, 2014)'
_diffrn_ambient_temperature 150
_diffrn_detector 'image plate (34 cm diameter)'
_diffrn_detector_area_resol_mean 6.67
_diffrn_detector_type 'STOE Imaging Plate'
_diffrn_measured_fraction_theta_full 1.000
_diffrn_measured_fraction_theta_max 1.000
_diffrn_measurement_details
;
 360 frames, detector distance = 80 mm
;
_diffrn_measurement_device '2-circle diffractometer'
_diffrn_measurement_device_type 'STOE IPDS II'
_diffrn_measurement_method 'rotation method, \w scans'
_diffrn_radiation_collimation '0.5 mm diameter, monocapillary'
_diffrn_radiation_monochromator 'plane graphite'
_diffrn_radiation_polarisn_norm 0
_diffrn_radiation_probe x-ray
_diffrn_radiation_type 'Mo K\a'
_diffrn_radiation_wavelength 0.71073
_diffrn_reflns_av_R_equivalents 0.0239
_diffrn_reflns_av_unetI/netI 0.0134
_diffrn_reflns_Laue_measured_fraction_full 1.000
_diffrn_reflns_Laue_measured_fraction_max 1.000
_diffrn_reflns_limit_h_max 19
_diffrn_reflns_limit_h_min -19
_diffrn_reflns_limit_k_max 9
_diffrn_reflns_limit_k_min -9
_diffrn_reflns_limit_l_max 15
_diffrn_reflns_limit_l_min -16
_diffrn_reflns_number 17392
_diffrn_reflns_point_group_measured_fraction_full 1.000
_diffrn_reflns_point_group_measured_fraction_max 1.000
_diffrn_reflns_theta_full 25.242
_diffrn_reflns_theta_max 28.490
_diffrn_reflns_theta_min 2.189
_diffrn_source 'sealed X-ray tube, 12 x 0.4 mm long-fine focus'
_diffrn_source_current 30
_diffrn_source_power 1.500
_diffrn_source_voltage 50
_exptl_absorpt_coefficient_mu 4.784
_exptl_absorpt_correction_T_max 0.3141
_exptl_absorpt_correction_T_min 0.2077
_exptl_absorpt_correction_type multi-scan
_exptl_absorpt_process_details
;
STOE LANA, absorption correction by scaling of reflection intensities.
J. Koziskova, F. Hahn, J. Richter, J. Kozisek, "Comparison of different
absorption corrections on the model structure of tetrakis(\m~2~-acetato)-
diaqua-di-copper(II)", Acta Chimica Slovaca, vol. 9, no. 2, 2016, pp. 136 - 140.
Afterwards a spherical absorption correction was performed within STOE LANA.
;
_exptl_crystal_colour colourless
_exptl_crystal_colour_primary colourless
_exptl_crystal_density_diffrn 1.943
_exptl_crystal_density_method 'not measured'
_exptl_crystal_description block
_exptl_crystal_F_000 704
_exptl_crystal_size_max 0.31
_exptl_crystal_size_mid 0.23
_exptl_crystal_size_min 0.22
_exptl_crystal_size_rad 0.089
_refine_diff_density_max 1.072
_refine_diff_density_min -0.309
_refine_diff_density_rms 0.099
_refine_ls_abs_structure_details
;
 Refined as an inversion twin.
;
_refine_ls_abs_structure_Flack 0.174(18)
_refine_ls_extinction_method none
_refine_ls_goodness_of_fit_ref 1.130
_refine_ls_hydrogen_treatment mixed
_refine_ls_matrix_type full
_refine_ls_number_parameters 144
_refine_ls_number_reflns 3232
_refine_ls_number_restraints 1
_refine_ls_restrained_S_all 1.130
_refine_ls_R_factor_all 0.0177
_refine_ls_R_factor_gt 0.0175
_refine_ls_shift/su_max 0.000
_refine_ls_shift/su_mean 0.000
_refine_ls_structure_factor_coef Fsqd
_refine_ls_weighting_details 'w=1/[\s^2^(Fo^2^)+(0.0326P)^2^] where P=(Fo^2^+2Fc^2^)/3'
_refine_ls_weighting_scheme calc
_refine_ls_wR_factor_gt 0.0445
_refine_ls_wR_factor_ref 0.0446
_reflns_d_resolution_high 0.673
_reflns_d_resolution_low 9.305
_reflns_Friedel_coverage 0.911
_reflns_Friedel_fraction_full 1.000
_reflns_Friedel_fraction_max 1.000
_reflns_limit_h_max 10
_reflns_limit_h_min -10
_reflns_limit_k_max 16
_reflns_limit_k_min -17
_reflns_limit_l_max 22
_reflns_limit_l_min -22
_reflns_number_gt 3196
_reflns_number_total 3232
_reflns_threshold_expression I>4u(I)
_cod_data_source_file d2dt01575g2.cif
_cod_data_source_block ks1561_cmpd_4MesStar
_cod_database_code 7710538
_shelx_shelxl_version_number 2014/7
_shelx_space_group_comment
;
The symmetry employed for this shelxl refinement is uniquely defined
by the following loop, which should always be used as a source of
symmetry information in preference to the above space-group names.
They are only intended as comments.
;
_shelx_estimated_absorpt_t_max 0.419
_shelx_estimated_absorpt_t_min 0.319
_olex2_refinement_description
;
1. Twinned data refinement
 Scales: 0.826(18)
 0.174(18)
2. Fixed Uiso
 At 1.2 times of:
  All C(H) groups
 At 1.5 times of:
  All C(H,H,H) groups
3. Others
 Fixed Sof: C10(0.5) H10A(0.5) H10B(0.5) H10C(0.5) C11(0.5) H11A(0.5)
 H11B(0.5) H11C(0.5) C12(0.5) H12A(0.5) H12B(0.5) H12C(0.5)
4.a Aromatic/amide H refined with riding coordinates:
 C3(H3)
4.b Idealised Me refined as rotating group:
 C7(H7A,H7B,H7C), C8(H8A,H8B,H8C), C6(H6A,H6B,H6C), C10(H10A,H10B,H10C),
 C11(H11A,H11B,H11C), C12(H12A,H12B,H12C)
;
_olex2_submission_special_instructions 'No special instructions were received'
_stoe_detector_distance '80.0 mm'
_stoe_detector_pixelsize_x '0.150 mm'
_stoe_detector_pixelsize_y '0.150 mm'
_stoe_detector_size_x '34.0 cm'
_stoe_detector_size_y '34.0 cm'
_stoe_evaluation_integration_a 12.0
_stoe_evaluation_integration_b 0.0
_stoe_evaluation_integration_ems 0.012
_stoe_evaluation_lana_bis_l_even_max -
_stoe_evaluation_lana_bis_l_odd_max -
_stoe_evaluation_lana_bos_l_even_max 6
_stoe_evaluation_lana_bos_l_odd_max 3
_stoe_evaluation_lana_completeness 99.6
_stoe_evaluation_lana_dxs_max_order -
_stoe_evaluation_lana_dys_max_order -
_stoe_evaluation_lana_fs_max_order 3
_stoe_evaluation_lana_max_2theta_available 63.8
_stoe_evaluation_lana_max_2theta_desired 63.8
_stoe_evaluation_lana_mean_redundancy 5.3
_stoe_evaluation_lana_number_refls_after_or 24377
_stoe_evaluation_lana_number_refls_outliers 5708
_stoe_evaluation_lana_number_refls_total 30085
_stoe_evaluation_lana_number_refls_unique 4557
_stoe_evaluation_lana_number_refls_written 24377
_stoe_evaluation_lana_or_c1 0.035
_stoe_evaluation_lana_or_c2 0
_stoe_evaluation_lana_or_c3 0
_stoe_evaluation_lana_or_c4 0.7
_stoe_evaluation_lana_point_group mm2
_stoe_evaluation_lana_table
;
#----------------------------------------------------------------------------
2Theta           6.9   13.7   20.5   27.3   34.1   40.9   47.7   54.5   61.3
#----------------------------------------------------------------------------
<Resolution>    5.23   2.92   1.97   1.49   1.20   1.01   0.88   0.77   0.70
N(total)         123    502   1227   2097   3180   4261   5367   6795   6533
<Redundancy>     4.0    4.8    5.0    5.0    5.0    5.0    5.2    5.5    5.9
Complet. [%%]   100.0  100.0  100.0  100.0  100.0  100.0  100.0  100.0   98.1
<I/sigma>      682.7  449.3  301.2  154.3  106.6   58.1   27.9   14.7    5.8
R(int)         0.019  0.016  0.016  0.017  0.017  0.021  0.025  0.037  0.069
#----------------------------------------------------------------------------
;
_stoe_measurement_identifier ks1561
_stoe_measurement_max_exposure_per_frame '120.0 s'
_stoe_measurement_mean_exposure_per_frame '120.0 s'
_stoe_measurement_min_exposure_per_frame '120.0 s'
_stoe_measurement_total_exposure_time '12.0 h'
_stoe_measurement_total_frame_number 360
_stoe_measurement_total_run_number 2
_stoe_measurement_tube_power '1.5 kW'

loop_
_space_group_symop_operation_xyz
'x, y, z'
'-x+1/2, -y, z+1/2'
'x+1/2, -y, z+1/2'
'-x, y, z'

loop_
_atom_site_label
_atom_site_type_symbol
_atom_site_fract_x
_atom_site_fract_y
_atom_site_fract_z
_atom_site_U_iso_or_equiv
_atom_site_adp_type
_atom_site_occupancy
_atom_site_site_symmetry_order
_atom_site_calc_flag
_atom_site_refinement_flags_posn
_atom_site_refinement_flags_adp
_atom_site_refinement_flags_occupancy
_atom_site_disorder_assembly
_atom_site_disorder_group
I2 I 0.5000 0.43447(4) 0.85890(3) 0.02813(7) Uani 1 2 d S T P . .
I1 I 0.35979(2) -0.02555(3) 0.72172(2) 0.03961(8) Uani 1 1 d . . . . .
Ga1 Ga 0.5000 0.16798(6) 0.72044(4) 0.02370(9) Uani 1 2 d S T P . .
P1 P 0.5000 0.49385(17) 0.54863(10) 0.0243(2) Uani 1 2 d S T P . .
O1 O 0.5000 0.2870(5) 0.5797(3) 0.0302(6) Uani 1 2 d S T P . .
C4 C 0.5000 0.8185(6) 0.2290(4) 0.0267(8) Uani 1 2 d S T P A .
C2 C 0.41697(18) 0.6140(4) 0.3555(3) 0.0245(5) Uani 1 1 d . . . . .
C3 C 0.4202(2) 0.7449(5) 0.2701(3) 0.0276(6) Uani 1 1 d . . . . .
H3 H 0.3663 0.7853 0.2388 0.033 Uiso 1 1 calc R U . . .
C9 C 0.5000 0.9718(7) 0.1401(4) 0.0304(9) Uani 1 2 d S T P . .
C1 C 0.5000 0.5600(6) 0.4048(4) 0.0235(8) Uani 1 2 d S T P . .
C7 C 0.2714(3) 0.4981(6) 0.2749(3) 0.0352(7) Uani 1 1 d . . . . .
H7A H 0.2562 0.6142 0.2397 0.053 Uiso 1 1 calc R U . . .
H7B H 0.2174 0.4298 0.2910 0.053 Uiso 1 1 calc R U . . .
H7C H 0.3088 0.4264 0.2255 0.053 Uiso 1 1 calc R U . . .
C8 C 0.3226(3) 0.3502(6) 0.4498(4) 0.0427(9) Uani 1 1 d . . . . .
H8A H 0.3673 0.2689 0.4184 0.064 Uiso 1 1 calc R U . . .
H8B H 0.2646 0.2927 0.4439 0.064 Uiso 1 1 calc R U . . .
H8C H 0.3362 0.3732 0.5272 0.064 Uiso 1 1 calc R U . . .
C6 C 0.2690(2) 0.6819(6) 0.4526(3) 0.0407(8) Uani 1 1 d . . . . .
H6A H 0.2966 0.6985 0.5247 0.061 Uiso 1 1 calc R U . . .
H6B H 0.2083 0.6396 0.4623 0.061 Uiso 1 1 calc R U . . .
H6C H 0.2689 0.7983 0.4130 0.061 Uiso 1 1 calc R U . . .
C5 C 0.3224(2) 0.5365(5) 0.3850(3) 0.0297(7) Uani 1 1 d . . . . .
C10 C 0.5398(8) 1.1491(12) 0.1944(8) 0.057(3) Uani 0.5 1 d . . P A -1
H10A H 0.5012 1.1900 0.2540 0.086 Uiso 0.5 1 calc R U P A -1
H10B H 0.5445 1.2455 0.1389 0.086 Uiso 0.5 1 calc R U P A -1
H10C H 0.5984 1.1218 0.2238 0.086 Uiso 0.5 1 calc R U P A -1
C11 C 0.4369(9) 0.9165(14) 0.0426(8) 0.058(3) Uani 0.5 1 d . . P A -1
H11A H 0.4624 0.8134 0.0024 0.087 Uiso 0.5 1 calc R U P A -1
H11B H 0.4298 1.0205 -0.0073 0.087 Uiso 0.5 1 calc R U P A -1
H11C H 0.3793 0.8814 0.0721 0.087 Uiso 0.5 1 calc R U P A -1
C12 C 0.5906(7) 1.0188(18) 0.0949(11) 0.061(3) Uani 0.5 1 d . . P A -1
H12A H 0.6295 1.0548 0.1554 0.092 Uiso 0.5 1 calc R U P A -1
H12B H 0.5854 1.1199 0.0426 0.092 Uiso 0.5 1 calc R U P A -1
H12C H 0.6153 0.9119 0.0576 0.092 Uiso 0.5 1 calc R U P A -1
H1 H 0.429(3) 0.582(6) 0.577(4) 0.039(12) Uiso 1 1 d . . . . .

loop_
_atom_site_aniso_label
_atom_site_aniso_U_11
_atom_site_aniso_U_22
_atom_site_aniso_U_33
_atom_site_aniso_U_23
_atom_site_aniso_U_13
_atom_site_aniso_U_12
I2 0.02934(13) 0.02620(12) 0.02885(13) -0.00381(12) 0.000 0.000
I1 0.03704(12) 0.03052(11) 0.05128(15) -0.00550(11) 0.00423(11) -0.01148(8)
Ga1 0.0271(2) 0.02041(19) 0.0235(2) 0.00151(18) 0.000 0.000
P1 0.0282(5) 0.0252(5) 0.0195(5) 0.0019(4) 0.000 0.000
O1 0.0363(16) 0.0288(16) 0.0255(14) 0.0029(13) 0.000 0.000
C4 0.0299(18) 0.0283(19) 0.0219(19) 0.0030(17) 0.000 0.000
C2 0.0231(12) 0.0271(12) 0.0231(11) 0.0004(13) -0.0009(12) -0.0010(10)
C3 0.0233(13) 0.0332(16) 0.0264(14) 0.0038(12) -0.0020(11) 0.0004(12)
C9 0.035(2) 0.030(2) 0.027(2) 0.0065(17) 0.000 0.000
C1 0.024(2) 0.0244(19) 0.0218(17) 0.0014(14) 0.000 0.000
C7 0.0303(17) 0.0410(18) 0.0343(18) 0.0005(14) -0.0074(14) -0.0070(15)
C8 0.0323(17) 0.050(2) 0.046(2) 0.0157(17) -0.0054(16) -0.0117(17)
C6 0.0278(15) 0.059(3) 0.0352(16) -0.0108(16) 0.0025(14) 0.0035(15)
C5 0.0244(16) 0.0363(17) 0.0283(17) 0.0031(11) 0.0014(11) -0.0025(12)
C10 0.094(7) 0.031(4) 0.047(5) 0.009(3) -0.003(4) -0.010(4)
C11 0.107(9) 0.044(5) 0.023(3) 0.010(3) -0.012(5) -0.018(5)
C12 0.048(5) 0.076(7) 0.060(7) 0.043(6) 0.016(5) 0.007(5)

loop_
_atom_type_symbol
_atom_type_description
_atom_type_scat_dispersion_real
_atom_type_scat_dispersion_imag
_atom_type_scat_source
C C 0.0033 0.0016 'International Tables Vol C Tables 4.2.6.8 and 6.1.1.4'
H H 0.0000 0.0000 'International Tables Vol C Tables 4.2.6.8 and 6.1.1.4'
Ga Ga 0.2307 1.6083 'International Tables Vol C Tables 4.2.6.8 and 6.1.1.4'
I I -0.4742 1.8119 'International Tables Vol C Tables 4.2.6.8 and 6.1.1.4'
O O 0.0106 0.0060 'International Tables Vol C Tables 4.2.6.8 and 6.1.1.4'
P P 0.1023 0.0942 'International Tables Vol C Tables 4.2.6.8 and 6.1.1.4'

loop_
_geom_angle_atom_site_label_1
_geom_angle_atom_site_label_2
_geom_angle_atom_site_label_3
_geom_angle
_geom_angle_site_symmetry_1
_geom_angle_site_symmetry_3
_geom_angle_publ_flag
I1 Ga1 I2 114.556(14) 4_655 . ?
I1 Ga1 I2 114.556(14) . . ?
I1 Ga1 I1 112.67(2) . 4_655 ?
O1 Ga1 I2 103.83(11) . . ?
O1 Ga1 I1 104.89(6) . 4_655 ?
O1 Ga1 I1 104.89(6) . . ?
O1 P1 C1 119.5(2) . . ?
O1 P1 H1 115(2) . . ?
C1 P1 H1 97(2) . . ?
P1 O1 Ga1 131.0(2) . . ?
C3 C4 C3 117.5(4) . 4_655 ?
C3 C4 C9 121.2(2) 4_655 . ?
C3 C4 C9 121.2(2) . . ?
C3 C2 C1 117.3(3) . . ?
C3 C2 C5 116.1(3) . . ?
C1 C2 C5 126.6(3) . . ?
C4 C3 H3 118.5 . . ?
C2 C3 C4 123.1(3) . . ?
C2 C3 H3 118.5 . . ?
C4 C9 C10 107.6(5) . . ?
C4 C9 C11 109.7(4) . . ?
C10 C9 C11 139.3(6) . . ?
C12 C9 C4 114.5(4) . . ?
C12 C9 C10 67.6(7) . . ?
C12 C9 C11 109.5(9) . . ?
C2 C1 P1 118.1(2) 4_655 . ?
C2 C1 P1 118.1(2) . . ?
C2 C1 C2 120.6(4) . 4_655 ?
H7A C7 H7B 109.5 . . ?
H7A C7 H7C 109.5 . . ?
H7B C7 H7C 109.5 . . ?
C5 C7 H7A 109.5 . . ?
C5 C7 H7B 109.5 . . ?
C5 C7 H7C 109.5 . . ?
H8A C8 H8B 109.5 . . ?
H8A C8 H8C 109.5 . . ?
H8B C8 H8C 109.5 . . ?
C5 C8 H8A 109.5 . . ?
C5 C8 H8B 109.5 . . ?
C5 C8 H8C 109.5 . . ?
H6A C6 H6B 109.5 . . ?
H6A C6 H6C 109.5 . . ?
H6B C6 H6C 109.5 . . ?
C5 C6 H6A 109.5 . . ?
C5 C6 H6B 109.5 . . ?
C5 C6 H6C 109.5 . . ?
C7 C5 C2 108.5(3) . . ?
C7 C5 C8 105.8(3) . . ?
C8 C5 C2 114.9(3) . . ?
C6 C5 C2 110.0(3) . . ?
C6 C5 C7 108.3(3) . . ?
C6 C5 C8 109.0(3) . . ?
C9 C10 H10A 109.5 . . ?
C9 C10 H10B 109.5 . . ?
C9 C10 H10C 109.5 . . ?
H10A C10 H10B 109.5 . . ?
H10A C10 H10C 109.5 . . ?
H10B C10 H10C 109.5 . . ?
C9 C11 H11A 109.5 . . ?
C9 C11 H11B 109.5 . . ?
C9 C11 H11C 109.5 . . ?
H11A C11 H11B 109.5 . . ?
H11A C11 H11C 109.5 . . ?
H11B C11 H11C 109.5 . . ?
C9 C12 H12A 109.5 . . ?
C9 C12 H12B 109.5 . . ?
C9 C12 H12C 109.5 . . ?
H12A C12 H12B 109.5 . . ?
H12A C12 H12C 109.5 . . ?
H12B C12 H12C 109.5 . . ?

loop_
_geom_bond_atom_site_label_1
_geom_bond_atom_site_label_2
_geom_bond_distance
_geom_bond_site_symmetry_2
_geom_bond_publ_flag
I2 Ga1 2.5270(6) . ?
I1 Ga1 2.5060(3) . ?
Ga1 I1 2.5060(3) 4_655 ?
Ga1 O1 1.883(3) . ?
P1 O1 1.531(4) . ?
P1 C1 1.779(5) . ?
P1 H1 1.27(5) . ?
C4 C3 1.389(4) . ?
C4 C3 1.389(4) 4_655 ?
C4 C9 1.528(6) . ?
C2 C3 1.387(5) . ?
C2 C1 1.422(4) . ?
C2 C5 1.554(4) . ?
C3 H3 0.9300 . ?
C9 C10 1.545(10) . ?
C9 C11 1.547(10) . ?
C9 C12 1.490(10) . ?
C1 C2 1.422(4) 4_655 ?
C7 H7A 0.9600 . ?
C7 H7B 0.9600 . ?
C7 H7C 0.9600 . ?
C7 C5 1.541(5) . ?
C8 H8A 0.9600 . ?
C8 H8B 0.9600 . ?
C8 H8C 0.9600 . ?
C8 C5 1.545(5) . ?
C6 H6A 0.9600 . ?
C6 H6B 0.9600 . ?
C6 H6C 0.9600 . ?
C6 C5 1.539(5) . ?
C10 H10A 0.9600 . ?
C10 H10B 0.9600 . ?
C10 H10C 0.9600 . ?
C11 H11A 0.9600 . ?
C11 H11B 0.9600 . ?
C11 H11C 0.9600 . ?
C12 H12A 0.9600 . ?
C12 H12B 0.9600 . ?
C12 H12C 0.9600 . ?

loop_
_geom_torsion_atom_site_label_1
_geom_torsion_atom_site_label_2
_geom_torsion_atom_site_label_3
_geom_torsion_atom_site_label_4
_geom_torsion
_geom_torsion_site_symmetry_1
_geom_torsion_site_symmetry_2
_geom_torsion_site_symmetry_3
_geom_torsion_site_symmetry_4
_geom_torsion_publ_flag
I2 Ga1 O1 P1 0.000(1) . . . . ?
I1 Ga1 O1 P1 120.55(3) . . . . ?
I1 Ga1 O1 P1 -120.55(3) 4_655 . . . ?
O1 P1 C1 C2 -99.9(3) . . . 4_655 ?
O1 P1 C1 C2 99.9(3) . . . . ?
C3 C4 C3 C2 5.3(7) 4_655 . . . ?
C3 C4 C9 C10 -66.9(6) 4_655 . . . ?
C3 C4 C9 C10 114.3(6) . . . . ?
C3 C4 C9 C11 129.5(6) 4_655 . . . ?
C3 C4 C9 C11 -49.2(8) . . . . ?
C3 C4 C9 C12 5.9(9) 4_655 . . . ?
C3 C4 C9 C12 -172.8(8) . . . . ?
C3 C2 C1 P1 149.1(3) . . . . ?
C3 C2 C1 C2 -10.5(6) . . . 4_655 ?
C3 C2 C5 C7 42.5(4) . . . . ?
C3 C2 C5 C8 160.7(3) . . . . ?
C3 C2 C5 C6 -75.8(4) . . . . ?
C9 C4 C3 C2 -175.9(4) . . . . ?
C1 P1 O1 Ga1 180.000(0) . . . . ?
C1 C2 C3 C4 2.4(6) . . . . ?
C1 C2 C5 C7 -135.4(4) . . . . ?
C1 C2 C5 C8 -17.2(5) . . . . ?
C1 C2 C5 C6 106.3(4) . . . . ?
C5 C2 C3 C4 -175.7(4) . . . . ?
C5 C2 C1 P1 -33.0(5) . . . . ?
C5 C2 C1 C2 167.4(2) . . . 4_655 ?

loop_
_twin_individual_id
_twin_individual_mass_fraction_refined
1 0.826(18)
2 0.174(18)
